data_7248700
loop_
_publ_author_name
'Dudko, Ekaterina M.'
'Buikin, Petr A.'
'Ilyukhin, Andey B.'
'Korlyukov, Alexander A.'
'Dorovatovskii, Pavel V.'
'Simonenko, Nikolai P.'
'Kotov, Vitalii Yu.'

_publ_section_title
;
 Thermal decomposition of DMSO or DMF solvates: an advanced method for
 obtaining new hybrid bismuth(iii) halides
;
_journal_issue 26
_journal_name_full CrystEngComm
_journal_page_first 3490
_journal_page_last 3500
_journal_paper_doi 10.1039/D4CE00279B
_journal_volume 26
_journal_year 2024
_chemical_formula_moiety 'Bi Br4.083 Cl1.917, Bi0.5 Br2.207 Cl0.793, Bi0.5 Br2.199 Cl0.801, 6(C9 H9 N)'
_chemical_formula_sum 'C54 H54 Bi2 Br8.49 Cl3.51 N6'
_chemical_formula_weight 2007.85
_space_group_crystal_system triclinic
_space_group_IT_number 2
_space_group_name_Hall '-P 1'
_space_group_name_H-M_alt 'P -1'
_atom_sites_solution_hydrogens geom
_atom_sites_solution_primary dual
_audit_creation_date 2024-02-19
_audit_creation_method
;
Olex2 1.5
(compiled 2023.08.24 svn.re1ec1418 for OlexSys, GUI svn.r6817)
;
_audit_update_record
;
2024-05-15 deposited with the CCDC.	2024-05-27 downloaded from the CCDC.
;
_cell_angle_alpha 67.593(5)
_cell_angle_beta 73.276(5)
_cell_angle_gamma 80.529(7)
_cell_formula_units_Z 2
_cell_length_a 12.790(3)
_cell_length_b 14.769(4)
_cell_length_c 19.156(5)
_cell_measurement_reflns_used 9950
_cell_measurement_temperature 140
_cell_measurement_theta_max 24.349
_cell_measurement_theta_min 2.166
_cell_volume 3197.6(14)
_computing_cell_refinement 'SAINT V8.40B (?, 2016)'
_computing_data_collection 'Bruker APEX3'
_computing_data_reduction 'SAINT V8.40B (?, 2016)'
_computing_molecular_graphics 'Olex2 1.5 (Dolomanov et al., 2009)'
_computing_publication_material 'Olex2 1.5 (Dolomanov et al., 2009)'
_computing_structure_refinement 'XL  (Sheldrick, 2008)'
_computing_structure_solution 'SHELXT  (Sheldrick, 2015)'
_diffrn_ambient_temperature 140
_diffrn_detector_area_resol_mean 8
_diffrn_measured_fraction_theta_full 1.000
_diffrn_measured_fraction_theta_max 1.000
_diffrn_measurement_device_type 'Bruker SMART APEX CCD area detector'
_diffrn_measurement_method '\f and \w scans'
_diffrn_radiation_monochromator graphite
_diffrn_radiation_type MoK\a
_diffrn_radiation_wavelength 0.71073
_diffrn_reflns_av_R_equivalents 0.0542
_diffrn_reflns_av_unetI/netI 0.0744
_diffrn_reflns_Laue_measured_fraction_full 1.000
_diffrn_reflns_Laue_measured_fraction_max 1.000
_diffrn_reflns_limit_h_max 14
_diffrn_reflns_limit_h_min -15
_diffrn_reflns_limit_k_max 18
_diffrn_reflns_limit_k_min -18
_diffrn_reflns_limit_l_max 23
_diffrn_reflns_limit_l_min -21
_diffrn_reflns_number 40876
_diffrn_reflns_point_group_measured_fraction_full 1.000
_diffrn_reflns_point_group_measured_fraction_max 1.000
_diffrn_reflns_theta_full 25.242
_diffrn_reflns_theta_max 26.022
_diffrn_reflns_theta_min 1.186
_diffrn_source 'sealed tube'
_diffrn_source_current 30.0
_diffrn_source_power 1.5
_diffrn_source_voltage 50.0
_diffrn_standards_number 0
_exptl_absorpt_coefficient_mu 10.987
_exptl_absorpt_correction_T_max 0.4926
_exptl_absorpt_correction_T_min 0.2652
_exptl_absorpt_correction_type multi-scan
_exptl_absorpt_process_details
;
SADABS-2016/2 (Bruker,2016/2) was used for absorption correction.
wR2(int) was 0.1477 before and 0.0512 after correction.
The Ratio of minimum to maximum transmission is 0.1532.
The \l/2 correction factor is Not present.
;
_exptl_crystal_colour colourless
_exptl_crystal_density_diffrn 2.085
_exptl_crystal_description block
_exptl_crystal_F_000 1886
_exptl_crystal_size_max 0.15
_exptl_crystal_size_mid 0.15
_exptl_crystal_size_min 0.08
_refine_diff_density_max 3.971
_refine_diff_density_min -2.588
_refine_diff_density_rms 0.196
_refine_ls_extinction_method none
_refine_ls_goodness_of_fit_ref 1.027
_refine_ls_hydrogen_treatment constr
_refine_ls_matrix_type full
_refine_ls_number_parameters 718
_refine_ls_number_reflns 12597
_refine_ls_number_restraints 5
_refine_ls_restrained_S_all 1.028
_refine_ls_R_factor_all 0.0721
_refine_ls_R_factor_gt 0.0487
_refine_ls_shift/su_max 0.002
_refine_ls_shift/su_mean 0.000
_refine_ls_structure_factor_coef Fsqd
_refine_ls_weighting_details 'w=1/[\s^2^(Fo^2^)+(0.0181P)^2^+35.3205P] where P=(Fo^2^+2Fc^2^)/3'
_refine_ls_weighting_scheme calc
_refine_ls_wR_factor_gt 0.1086
_refine_ls_wR_factor_ref 0.1182
_reflns_Friedel_coverage 0.000
_reflns_number_gt 9665
_reflns_number_total 12597
_reflns_threshold_expression 'I > 2\s(I)'
_cod_data_source_file d4ce00279b2.cif
_cod_data_source_block pyxk_bibr_4_1_dmso
_cod_depositor_comments 'Adding full bibliography for 7248691--7248702.cif.'
_cod_original_cell_volume 3197.5(13)
_cod_database_code 7248700
_shelx_shelxl_version_number 2018/3
_shelx_space_group_comment
;
The symmetry employed for this shelxl refinement is uniquely defined
by the following loop, which should always be used as a source of
symmetry information in preference to the above space-group names.
They are only intended as comments.
;
_shelx_estimated_absorpt_t_max 0.474
_shelx_estimated_absorpt_t_min 0.290
_olex2_refinement_description
;
1. Restrained distances
 Cl4B-Bi1
 2.7 with sigma of 0.02
 Cl5A-Bi1
 2.7 with sigma of 0.02
 Cl6B-Bi1
 2.7 with sigma of 0.02
2. Restrained planarity
 Cl1A, Cl3A, Cl4B, Cl6B, Bi1
 with sigma of 0.1
3. Uiso/Uaniso restraints and constraints
Uanis(Cl2A) = Uanis(Br2B)
Uanis(Br5) = Uanis(Cl5A)
Uanis(Cl7A) = Uanis(Br7B)
Uanis(Cl) = Uanis(Br)
Uanis(Cl1) = Uanis(Br10)
Uanis(Cl6B) = Uanis(Br6A)
Uanis(Cl9B) = Uanis(Br9A)
Uanis(Br8B) = Uanis(Cl8A)
Uanis(Br2) = Uanis(Cl2)
Uanis(Br3B) = Uanis(Cl3A)
Uanis(Cl4B) = Uanis(Br4A)
Uanis(Br1B) = Uanis(Cl1A)
4. Others
 Sof(Br2B)=1-FVAR(1)
 Sof(Cl2A)=FVAR(1)
 Sof(Cl5A)=1-FVAR(2)
 Sof(Br5)=FVAR(2)
 Sof(Br7B)=1-FVAR(3)
 Sof(Cl7A)=FVAR(3)
 Sof(Br)=1-FVAR(4)
 Sof(Cl)=FVAR(4)
 Sof(Cl1)=1-FVAR(5)
 Sof(Br10)=FVAR(5)
 Sof(Cl6B)=1-FVAR(6)
 Sof(Br6A)=FVAR(6)
 Sof(Br8B)=1-FVAR(7)
 Sof(Cl8A)=FVAR(7)
 Sof(Cl9B)=1-FVAR(8)
 Sof(Br9A)=FVAR(8)
 Sof(Br2)=1-FVAR(9)
 Sof(Cl2)=FVAR(9)
 Sof(Br3B)=1-FVAR(10)
 Sof(Cl3A)=FVAR(10)
 Sof(Cl4B)=1-FVAR(11)
 Sof(Br4A)=FVAR(11)
 Sof(Br1B)=1-FVAR(12)
 Sof(Cl1A)=FVAR(12)
5.a Secondary CH2 refined with riding coordinates:
 C6(H6A,H6B), C15(H15A,H15B), C22(H22A,H22B), C33(H33A,H33B), C42(H42A,H42B),
 C49(H49A,H49B)
5.b Aromatic/amide H refined with riding coordinates:
 C1(H1), C2(H2), C3(H3), C4(H4), C5(H5), C8(H8), C9(H9), C10(H10), C11(H11),
 C12(H12), C13(H13), C14(H14), C17(H17), C18(H18), C20(H20), C21(H21), C23(H23),
  C24(H24), C25(H25), C26(H26), C27(H27), C28(H28), C29(H29), C30(H30),
 C31(H31), C32(H32), C35(H35), C36(H36), C37(H37), C38(H38), C39(H39), C40(H40),
  C41(H41), C44(H44), C45(H45), C47(H47), C48(H48), C50(H50), C51(H51),
 C52(H52), C53(H53), C54(H54)
;
_olex2_submission_special_instructions 'No special instructions were received'

loop_
_space_group_symop_operation_xyz
'x, y, z'
'-x, -y, -z'

loop_
_atom_site_label
_atom_site_type_symbol
_atom_site_fract_x
_atom_site_fract_y
_atom_site_fract_z
_atom_site_U_iso_or_equiv
_atom_site_adp_type
_atom_site_occupancy
_atom_site_site_symmetry_order
_atom_site_calc_flag
_atom_site_refinement_flags_posn
_atom_site_refinement_flags_adp
_atom_site_refinement_flags_occupancy
_atom_site_disorder_assembly
_atom_site_disorder_group
Bi1 Bi 1.49081(3) -0.01731(2) 0.25023(2) 0.02582(11) Uani 1 1 d D . . . .
Br1B Br 1.6485(3) -0.0782(3) 0.1348(4) 0.0362(6) Uani 0.898(7) 1 d . . P A 1
Br2B Br 1.3693(6) -0.1865(6) 0.2934(4) 0.0196(11) Uani 0.408(7) 1 d . . P A 1
Br3B Br 1.3677(2) 0.08295(13) 0.13854(15) 0.0309(5) Uani 0.819(7) 1 d . . P A 1
Cl4B Cl 1.352(5) 0.050(3) 0.358(3) 0.0437(7) Uani 0.201(8) 1 d D . P A 2
Br5 Br 1.6048(18) 0.1534(12) 0.2029(17) 0.0320(18) Uani 0.444(7) 1 d . . P A 1
Cl6B Cl 1.620(2) -0.0907(14) 0.3537(14) 0.0408(7) Uani 0.285(8) 1 d D . P A 2
Bi2 Bi 1.000000 -0.500000 0.500000 0.02172(12) Uani 1 2 d S . P . .
Br7B Br 0.8914(2) -0.6167(2) 0.45841(15) 0.0257(7) Uani 0.594(8) 1 d . . P B 1
Br8B Br 1.10567(14) -0.40672(12) 0.34010(10) 0.0301(5) Uani 0.795(8) 1 d . . P B 1
Cl9B Cl 0.828(4) -0.343(4) 0.497(3) 0.0260(6) Uani 0.182(7) 1 d . . P B 2
Bi3 Bi 1.000000 0.500000 0.000000 0.02596(13) Uani 1 2 d S . P . .
Br10 Br 1.15078(13) 0.61268(10) -0.12716(11) 0.0357(6) Uani 0.687(6) 1 d . . P C 1
Br2 Br 1.16656(14) 0.34301(12) 0.01451(8) 0.0309(5) Uani 0.880(7) 1 d . . P C 1
Br Br 0.92747(19) 0.42993(18) -0.09576(14) 0.0324(7) Uani 0.632(8) 1 d . . P C 1
N1 N 1.3438(6) -0.2776(5) 0.0349(4) 0.0301(18) Uani 1 1 d . . . . .
C1 C 1.2919(8) -0.3068(7) 0.1106(6) 0.037(2) Uani 1 1 d . . . . .
H1 H 1.252182 -0.364425 0.133913 0.044 Uiso 1 1 calc R U . . .
C2 C 1.2961(9) -0.2538(7) 0.1541(6) 0.037(2) Uani 1 1 d . . . . .
H2 H 1.260264 -0.274032 0.207983 0.044 Uiso 1 1 calc R U . . .
C3 C 1.3541(9) -0.1694(8) 0.1182(6) 0.044(3) Uani 1 1 d . . . . .
H3 H 1.356769 -0.130978 0.147654 0.053 Uiso 1 1 calc R U . . .
C4 C 1.4071(9) -0.1410(8) 0.0410(6) 0.041(3) Uani 1 1 d . . . . .
H4 H 1.447868 -0.084052 0.016690 0.049 Uiso 1 1 calc R U . . .
C5 C 1.4002(9) -0.1962(7) -0.0002(6) 0.039(2) Uani 1 1 d . . . . .
H5 H 1.435552 -0.177035 -0.054127 0.047 Uiso 1 1 calc R U . . .
C6 C 1.3382(8) -0.3369(7) -0.0130(5) 0.035(2) Uani 1 1 d . . . . .
H6A H 1.264741 -0.362661 0.004434 0.042 Uiso 1 1 calc R U . . .
H6B H 1.349618 -0.293962 -0.068444 0.042 Uiso 1 1 calc R U . . .
C7 C 1.4226(8) -0.4199(7) -0.0049(5) 0.030(2) Uani 1 1 d . . . . .
C8 C 1.3891(8) -0.5154(7) 0.0246(6) 0.035(2) Uani 1 1 d . . . . .
H8 H 1.313371 -0.526656 0.041784 0.042 Uiso 1 1 calc R U . . .
C9 C 1.4669(8) -0.5950(8) 0.0289(6) 0.037(2) Uani 1 1 d . . . . .
H9 H 1.443436 -0.659749 0.048499 0.045 Uiso 1 1 calc R U . . .
N2 N 0.9326(7) 0.1404(6) 0.0460(5) 0.041(2) Uani 1 1 d . . . . .
N3 N 1.0474(7) -0.1485(5) 0.4384(5) 0.041(2) Uani 1 1 d . . . . .
C10 C 1.0177(10) 0.1773(8) -0.0145(8) 0.054(3) Uani 1 1 d . . . . .
H10 H 1.068784 0.213204 -0.009727 0.064 Uiso 1 1 calc R U . . .
C11 C 1.0302(11) 0.1626(9) -0.0832(8) 0.066(4) Uani 1 1 d . . . . .
H11 H 1.090562 0.187238 -0.125987 0.079 Uiso 1 1 calc R U . . .
C12 C 0.9535(11) 0.1113(8) -0.0893(8) 0.061(4) Uani 1 1 d . . . . .
H12 H 0.959432 0.101934 -0.136681 0.073 Uiso 1 1 calc R U . . .
C13 C 0.8702(11) 0.0748(9) -0.0264(9) 0.065(4) Uani 1 1 d . . . . .
H13 H 0.818103 0.038274 -0.029393 0.079 Uiso 1 1 calc R U . . .
C14 C 0.8603(9) 0.0896(8) 0.0396(8) 0.054(3) Uani 1 1 d . . . . .
H14 H 0.800944 0.063691 0.082983 0.065 Uiso 1 1 calc R U . . .
C15 C 0.9186(10) 0.1598(8) 0.1192(7) 0.052(3) Uani 1 1 d . . . . .
H15A H 0.840542 0.177880 0.138570 0.063 Uiso 1 1 calc R U . . .
H15B H 0.961145 0.216379 0.107464 0.063 Uiso 1 1 calc R U . . .
C16 C 0.9557(9) 0.0717(7) 0.1832(7) 0.046(3) Uani 1 1 d . . . . .
C17 C 1.0617(9) 0.0600(8) 0.1903(7) 0.049(3) Uani 1 1 d . . . . .
H17 H 1.112619 0.106738 0.154334 0.059 Uiso 1 1 calc R U . . .
C18 C 1.0947(9) -0.0177(8) 0.2482(7) 0.047(3) Uani 1 1 d . . . . .
H18 H 1.168700 -0.024480 0.251093 0.056 Uiso 1 1 calc R U . . .
C19 C 1.0221(8) -0.0879(7) 0.3037(6) 0.041(3) Uani 1 1 d . . . . .
C20 C 0.9147(9) -0.0766(9) 0.2969(8) 0.059(4) Uani 1 1 d . . . . .
H20 H 0.863679 -0.123137 0.332989 0.071 Uiso 1 1 calc R U . . .
C21 C 0.8812(10) 0.0037(9) 0.2365(8) 0.064(4) Uani 1 1 d . . . . .
H21 H 0.807768 0.011174 0.232361 0.077 Uiso 1 1 calc R U . . .
C22 C 1.0579(8) -0.1726(7) 0.3675(6) 0.043(3) Uani 1 1 d . . . . .
H22A H 1.135104 -0.192953 0.348110 0.051 Uiso 1 1 calc R U . . .
H22B H 1.013111 -0.228649 0.381848 0.051 Uiso 1 1 calc R U . . .
C23 C 1.1350(8) -0.1251(8) 0.4514(7) 0.044(3) Uani 1 1 d . . . . .
H23 H 1.203040 -0.120723 0.413849 0.053 Uiso 1 1 calc R U . . .
C24 C 1.1285(10) -0.1074(8) 0.5173(6) 0.048(3) Uani 1 1 d . . . . .
H24 H 1.191976 -0.090890 0.525117 0.058 Uiso 1 1 calc R U . . .
C25 C 1.0311(10) -0.1131(8) 0.5728(7) 0.054(3) Uani 1 1 d . . . . .
H25 H 1.025779 -0.102541 0.619618 0.065 Uiso 1 1 calc R U . . .
C26 C 0.9429(11) -0.1347(7) 0.5572(8) 0.057(4) Uani 1 1 d . . . . .
H26 H 0.873837 -0.136678 0.593381 0.068 Uiso 1 1 calc R U . . .
C27 C 0.9497(9) -0.1537(7) 0.4910(8) 0.054(3) Uani 1 1 d . . . . .
H27 H 0.886889 -0.170227 0.482344 0.065 Uiso 1 1 calc R U . . .
N4 N 0.6345(7) 0.2802(7) 0.4498(5) 0.042(2) Uani 1 1 d . . . . .
C28 C 0.5954(11) 0.1987(11) 0.4525(9) 0.070(4) Uani 1 1 d . . . . .
H28 H 0.548108 0.158911 0.498544 0.084 Uiso 1 1 calc R U . . .
C29 C 0.6283(12) 0.1752(12) 0.3831(8) 0.072(4) Uani 1 1 d . . . . .
H29 H 0.607846 0.117274 0.381407 0.087 Uiso 1 1 calc R U . . .
C30 C 0.6910(12) 0.2411(12) 0.3195(8) 0.073(4) Uani 1 1 d . . . . .
H30 H 0.709647 0.230532 0.271358 0.087 Uiso 1 1 calc R U . . .
C31 C 0.7277(12) 0.3200(16) 0.3213(9) 0.099(6) Uani 1 1 d . . . . .
H31 H 0.775639 0.361184 0.276635 0.118 Uiso 1 1 calc R U . . .
C32 C 0.6957(10) 0.3391(13) 0.3865(7) 0.077(5) Uani 1 1 d . . . . .
H32 H 0.717494 0.396957 0.387465 0.093 Uiso 1 1 calc R U . . .
C33 C 0.6080(11) 0.3086(10) 0.5201(6) 0.061(4) Uani 1 1 d . . . . .
H33A H 0.559972 0.260171 0.563717 0.074 Uiso 1 1 calc R U . . .
H33B H 0.676506 0.305800 0.535335 0.074 Uiso 1 1 calc R U . . .
C34 C 0.5535(10) 0.4075(8) 0.5084(6) 0.044(3) Uani 1 1 d . . . . .
C35 C 0.6025(10) 0.4817(11) 0.5121(8) 0.064(4) Uani 1 1 d . . . . .
H35 H 0.673820 0.469257 0.520723 0.077 Uiso 1 1 calc R U . . .
C36 C 0.5504(9) 0.5732(10) 0.5036(7) 0.053(3) Uani 1 1 d . . . . .
H36 H 0.586084 0.623052 0.506038 0.064 Uiso 1 1 calc R U . . .
N5 N 0.6820(6) 0.6534(5) 0.2166(4) 0.0313(18) Uani 1 1 d . . . . .
N6 N 0.2756(7) 0.3106(5) 0.2889(4) 0.0305(18) Uani 1 1 d . . . . .
C37 C 0.6592(9) 0.6882(7) 0.2752(6) 0.040(3) Uani 1 1 d . . . . .
H37 H 0.591043 0.723062 0.286911 0.048 Uiso 1 1 calc R U . . .
C38 C 0.7334(10) 0.6737(9) 0.3178(6) 0.052(3) Uani 1 1 d . . . . .
H38 H 0.716183 0.698712 0.358998 0.062 Uiso 1 1 calc R U . . .
C39 C 0.8311(9) 0.6243(8) 0.3026(6) 0.043(3) Uani 1 1 d . . . . .
H39 H 0.882168 0.614100 0.332838 0.051 Uiso 1 1 calc R U . . .
C40 C 0.8550(9) 0.5892(8) 0.2424(6) 0.044(3) Uani 1 1 d . . . . .
H40 H 0.923167 0.554408 0.230419 0.052 Uiso 1 1 calc R U . . .
C41 C 0.7797(8) 0.6046(7) 0.1996(6) 0.038(2) Uani 1 1 d . . . . .
H41 H 0.796335 0.580919 0.157752 0.045 Uiso 1 1 calc R U . . .
C42 C 0.5988(8) 0.6650(7) 0.1741(5) 0.032(2) Uani 1 1 d . . . . .
H42A H 0.634487 0.675904 0.118575 0.038 Uiso 1 1 calc R U . . .
H42B H 0.548359 0.722685 0.177014 0.038 Uiso 1 1 calc R U . . .
C43 C 0.5351(8) 0.5734(6) 0.2096(5) 0.029(2) Uani 1 1 d . . . . .
C44 C 0.5645(8) 0.4992(8) 0.1790(5) 0.036(2) Uani 1 1 d . . . . .
H44 H 0.622220 0.506862 0.133359 0.043 Uiso 1 1 calc R U . . .
C45 C 0.5092(8) 0.4133(7) 0.2155(6) 0.037(2) Uani 1 1 d . . . . .
H45 H 0.528011 0.362914 0.193793 0.045 Uiso 1 1 calc R U . . .
C46 C 0.4278(8) 0.4007(7) 0.2825(5) 0.032(2) Uani 1 1 d . . . . .
C47 C 0.3973(8) 0.4748(7) 0.3126(6) 0.036(2) Uani 1 1 d . . . . .
H47 H 0.340064 0.466164 0.358592 0.043 Uiso 1 1 calc R U . . .
C48 C 0.4500(9) 0.5626(7) 0.2757(6) 0.042(3) Uani 1 1 d . . . . .
H48 H 0.427756 0.614345 0.295776 0.050 Uiso 1 1 calc R U . . .
C49 C 0.3670(8) 0.3071(7) 0.3224(6) 0.037(2) Uani 1 1 d . . . . .
H49A H 0.418677 0.250786 0.317514 0.044 Uiso 1 1 calc R U . . .
H49B H 0.338357 0.296485 0.378597 0.044 Uiso 1 1 calc R U . . .
C50 C 0.2887(9) 0.2697(7) 0.2358(5) 0.034(2) Uani 1 1 d . . . . .
H50 H 0.356097 0.235490 0.221177 0.041 Uiso 1 1 calc R U . . .
C51 C 0.2049(9) 0.2767(7) 0.2019(6) 0.040(3) Uani 1 1 d . . . . .
H51 H 0.214758 0.248029 0.163452 0.048 Uiso 1 1 calc R U . . .
C52 C 0.1070(10) 0.3251(8) 0.2236(6) 0.047(3) Uani 1 1 d . . . . .
H52 H 0.048642 0.330109 0.200582 0.056 Uiso 1 1 calc R U . . .
C53 C 0.0946(10) 0.3668(8) 0.2797(6) 0.049(3) Uani 1 1 d . . . . .
H53 H 0.027708 0.401041 0.295277 0.059 Uiso 1 1 calc R U . . .
C54 C 0.1793(9) 0.3579(8) 0.3121(6) 0.047(3) Uani 1 1 d . . . . .
H54 H 0.170876 0.384958 0.351293 0.056 Uiso 1 1 calc R U . . .
Cl2A Cl 1.3811(12) -0.1786(11) 0.3054(8) 0.0196(11) Uani 0.592(7) 1 d . . P A 2
Cl5A Cl 1.591(4) 0.152(2) 0.204(3) 0.0320(18) Uani 0.556(7) 1 d D . P A 2
Cl7A Cl 0.9144(10) -0.6045(9) 0.4366(6) 0.0257(7) Uani 0.406(8) 1 d . . P B 2
Cl Cl 0.9161(10) 0.4089(9) -0.0687(6) 0.0324(7) Uani 0.368(8) 1 d . . P C 2
Cl1 Cl 1.1341(8) 0.6131(6) -0.1629(7) 0.0357(6) Uani 0.313(6) 1 d . . P C 2
Br6A Br 1.6157(3) -0.11476(18) 0.36421(19) 0.0408(7) Uani 0.715(8) 1 d . . P A 1
Cl8A Cl 1.1296(17) -0.3957(15) 0.3502(12) 0.0301(5) Uani 0.205(8) 1 d . . P B 2
Br9A Br 0.8242(3) -0.3521(3) 0.4876(2) 0.0260(6) Uani 0.818(7) 1 d . . P B 1
Cl2 Cl 1.182(3) 0.358(3) -0.008(2) 0.0309(5) Uani 0.120(7) 1 d . . P C 2
Cl3A Cl 1.359(3) 0.0625(19) 0.149(2) 0.0309(5) Uani 0.181(7) 1 d . . P A 2
Br4A Br 1.3400(4) 0.0413(3) 0.3702(2) 0.0437(7) Uani 0.799(8) 1 d . . P A 1
Cl1A Cl 1.632(9) -0.081(6) 0.137(9) 0.0362(6) Uani 0.102(7) 1 d . . P A 2

loop_
_atom_site_aniso_label
_atom_site_aniso_U_11
_atom_site_aniso_U_22
_atom_site_aniso_U_33
_atom_site_aniso_U_23
_atom_site_aniso_U_13
_atom_site_aniso_U_12
Bi1 0.0253(2) 0.02344(19) 0.02523(18) -0.00692(14) -0.00404(14) -0.00017(14)
Br1B 0.0358(18) 0.0304(7) 0.0360(8) -0.0123(5) 0.0022(13) -0.0028(7)
Br2B 0.028(2) 0.0210(15) 0.018(2) -0.0110(12) -0.0120(12) -0.0031(12)
Br3B 0.0279(9) 0.0231(11) 0.0342(11) -0.0022(8) -0.0065(7) -0.0030(7)
Cl4B 0.0397(16) 0.0340(11) 0.0403(17) -0.0092(12) 0.0082(9) 0.0009(9)
Br5 0.033(6) 0.0260(9) 0.0385(12) -0.0108(7) -0.009(4) -0.0050(19)
Cl6B 0.0343(9) 0.0416(16) 0.0351(13) -0.0030(11) -0.0100(8) 0.0051(11)
Bi2 0.0216(3) 0.0125(2) 0.0279(2) -0.00373(18) -0.00643(19) -0.00044(18)
Br7B 0.0254(15) 0.0203(10) 0.0270(16) -0.0042(11) -0.0044(10) -0.0037(8)
Br8B 0.0330(10) 0.0229(7) 0.0301(8) -0.0077(5) -0.0045(6) -0.0004(6)
Cl9B 0.0261(7) 0.0228(10) 0.0296(12) -0.0084(6) -0.0101(7) 0.0007(6)
Bi3 0.0219(3) 0.0160(2) 0.0392(3) -0.0093(2) -0.0061(2) -0.00276(19)
Br10 0.0400(9) 0.0251(7) 0.0324(12) -0.0067(7) 0.0009(7) -0.0026(6)
Br2 0.0311(9) 0.0266(8) 0.0339(10) -0.0090(7) -0.0104(7) 0.0010(5)
Br 0.0267(10) 0.0417(14) 0.0297(15) -0.0160(11) -0.0031(10) -0.0036(8)
N1 0.028(4) 0.026(4) 0.030(4) -0.006(3) -0.002(3) -0.002(3)
C1 0.037(6) 0.033(5) 0.036(6) -0.006(4) -0.010(5) -0.006(5)
C2 0.046(7) 0.029(5) 0.034(5) -0.008(4) -0.014(5) 0.001(5)
C3 0.047(7) 0.040(6) 0.055(7) -0.027(5) -0.020(6) 0.007(5)
C4 0.050(7) 0.032(6) 0.040(6) -0.008(5) -0.011(5) -0.012(5)
C5 0.044(7) 0.037(6) 0.035(6) -0.010(5) -0.007(5) -0.011(5)
C6 0.043(6) 0.032(5) 0.032(5) -0.009(4) -0.011(4) -0.010(5)
C7 0.036(6) 0.025(5) 0.028(5) -0.008(4) -0.006(4) -0.010(4)
C8 0.033(6) 0.033(5) 0.045(6) -0.017(5) -0.007(5) -0.013(4)
C9 0.041(6) 0.035(6) 0.035(5) -0.012(4) -0.002(5) -0.016(5)
N2 0.039(5) 0.016(4) 0.063(6) -0.008(4) -0.017(5) 0.008(4)
N3 0.031(5) 0.006(3) 0.067(6) -0.002(4) 0.001(4) 0.000(3)
C10 0.057(8) 0.026(6) 0.074(9) -0.009(6) -0.019(7) -0.011(5)
C11 0.068(10) 0.045(8) 0.068(9) -0.013(7) 0.001(7) -0.011(7)
C12 0.070(9) 0.029(6) 0.086(10) -0.021(6) -0.037(8) 0.024(6)
C13 0.055(9) 0.038(7) 0.102(12) -0.010(7) -0.040(8) -0.003(6)
C14 0.027(6) 0.036(6) 0.089(10) -0.007(6) -0.025(6) 0.005(5)
C15 0.050(7) 0.023(5) 0.076(9) -0.013(5) -0.017(6) 0.011(5)
C16 0.040(7) 0.025(5) 0.063(7) -0.015(5) -0.005(5) 0.007(5)
C17 0.046(7) 0.031(6) 0.063(8) -0.015(5) -0.006(6) -0.005(5)
C18 0.036(6) 0.038(6) 0.066(8) -0.020(6) -0.006(5) -0.003(5)
C19 0.029(6) 0.028(5) 0.051(6) -0.004(5) 0.000(5) 0.000(4)
C20 0.026(6) 0.045(7) 0.085(9) -0.001(6) -0.007(6) -0.009(5)
C21 0.027(6) 0.048(7) 0.091(10) -0.005(7) -0.007(6) 0.008(5)
C22 0.030(6) 0.025(5) 0.064(7) -0.008(5) -0.010(5) 0.001(4)
C23 0.022(6) 0.035(6) 0.061(7) -0.004(5) -0.006(5) -0.003(5)
C24 0.046(7) 0.039(6) 0.047(7) -0.004(5) -0.013(6) 0.006(5)
C25 0.057(8) 0.029(6) 0.054(7) -0.005(5) 0.002(6) 0.001(6)
C26 0.053(8) 0.017(5) 0.075(9) -0.009(5) 0.012(7) 0.003(5)
C27 0.034(7) 0.023(5) 0.091(10) -0.015(6) 0.002(6) -0.002(5)
N4 0.033(5) 0.061(6) 0.027(5) -0.010(4) -0.005(4) -0.005(4)
C28 0.043(8) 0.081(11) 0.080(10) -0.022(8) -0.020(7) 0.004(7)
C29 0.075(10) 0.086(11) 0.072(10) -0.040(9) -0.025(8) -0.003(9)
C30 0.076(11) 0.094(12) 0.060(9) -0.029(8) -0.027(8) -0.014(9)
C31 0.053(9) 0.20(2) 0.061(10) -0.060(12) -0.013(7) -0.014(11)
C32 0.052(8) 0.141(15) 0.026(6) -0.010(7) -0.009(6) -0.022(9)
C33 0.074(9) 0.073(9) 0.029(6) -0.008(6) -0.017(6) -0.002(7)
C34 0.056(8) 0.045(6) 0.030(5) -0.006(5) -0.023(5) -0.002(6)
C35 0.035(7) 0.097(11) 0.076(9) -0.042(8) -0.016(6) -0.014(7)
C36 0.033(7) 0.061(8) 0.066(8) -0.022(7) -0.010(6) -0.009(6)
N5 0.032(5) 0.025(4) 0.029(4) -0.003(3) -0.008(3) 0.002(3)
N6 0.038(5) 0.025(4) 0.027(4) -0.006(3) -0.012(4) -0.001(4)
C37 0.044(7) 0.031(5) 0.043(6) -0.014(5) -0.017(5) 0.015(5)
C38 0.062(8) 0.055(7) 0.044(7) -0.023(6) -0.026(6) 0.014(6)
C39 0.043(7) 0.049(7) 0.038(6) -0.010(5) -0.026(5) 0.005(5)
C40 0.038(6) 0.044(6) 0.037(6) -0.013(5) -0.005(5) 0.019(5)
C41 0.037(6) 0.039(6) 0.032(5) -0.015(4) -0.008(5) 0.016(5)
C42 0.027(5) 0.027(5) 0.035(5) 0.000(4) -0.015(4) 0.000(4)
C43 0.033(5) 0.017(4) 0.030(5) 0.003(4) -0.013(4) 0.002(4)
C44 0.028(6) 0.052(7) 0.028(5) -0.017(5) -0.005(4) 0.002(5)
C45 0.046(7) 0.031(5) 0.039(6) -0.018(5) -0.013(5) 0.006(5)
C46 0.030(5) 0.031(5) 0.034(5) -0.011(4) -0.013(4) 0.009(4)
C47 0.038(6) 0.029(5) 0.033(5) -0.007(4) 0.001(4) -0.004(4)
C48 0.051(7) 0.020(5) 0.047(6) -0.014(5) 0.002(5) -0.003(5)
C49 0.046(7) 0.025(5) 0.046(6) -0.014(4) -0.024(5) 0.009(5)
C50 0.045(6) 0.027(5) 0.034(5) -0.019(4) -0.006(5) 0.004(4)
C51 0.058(7) 0.034(6) 0.038(6) -0.018(5) -0.019(5) 0.000(5)
C52 0.060(8) 0.038(6) 0.049(7) -0.009(5) -0.037(6) 0.006(6)
C53 0.050(7) 0.054(7) 0.046(7) -0.028(6) -0.022(6) 0.030(6)
C54 0.053(7) 0.043(6) 0.041(6) -0.018(5) -0.013(5) 0.020(6)
Cl2A 0.028(2) 0.0210(15) 0.018(2) -0.0110(12) -0.0120(12) -0.0031(12)
Cl5A 0.033(6) 0.0260(9) 0.0385(12) -0.0108(7) -0.009(4) -0.0050(19)
Cl7A 0.0254(15) 0.0203(10) 0.0270(16) -0.0042(11) -0.0044(10) -0.0037(8)
Cl 0.0267(10) 0.0417(14) 0.0297(15) -0.0160(11) -0.0031(10) -0.0036(8)
Cl1 0.0400(9) 0.0251(7) 0.0324(12) -0.0067(7) 0.0009(7) -0.0026(6)
Br6A 0.0343(9) 0.0416(16) 0.0351(13) -0.0030(11) -0.0100(8) 0.0051(11)
Cl8A 0.0330(10) 0.0229(7) 0.0301(8) -0.0077(5) -0.0045(6) -0.0004(6)
Br9A 0.0261(7) 0.0228(10) 0.0296(12) -0.0084(6) -0.0101(7) 0.0007(6)
Cl2 0.0311(9) 0.0266(8) 0.0339(10) -0.0090(7) -0.0104(7) 0.0010(5)
Cl3A 0.0279(9) 0.0231(11) 0.0342(11) -0.0022(8) -0.0065(7) -0.0030(7)
Br4A 0.0397(16) 0.0340(11) 0.0403(17) -0.0092(12) 0.0082(9) 0.0009(9)
Cl1A 0.0358(18) 0.0304(7) 0.0360(8) -0.0123(5) 0.0022(13) -0.0028(7)

loop_
_atom_type_symbol
_atom_type_description
_atom_type_scat_dispersion_real
_atom_type_scat_dispersion_imag
_atom_type_scat_source
C C 0.0033 0.0016 'International Tables Vol C Tables 4.2.6.8 and 6.1.1.4'
H H 0.0000 0.0000 'International Tables Vol C Tables 4.2.6.8 and 6.1.1.4'
Bi Bi -4.1077 10.2566 'International Tables Vol C Tables 4.2.6.8 and 6.1.1.4'
Br Br -0.2901 2.4595 'International Tables Vol C Tables 4.2.6.8 and 6.1.1.4'
Cl Cl 0.1484 0.1585 'International Tables Vol C Tables 4.2.6.8 and 6.1.1.4'
N N 0.0061 0.0033 'International Tables Vol C Tables 4.2.6.8 and 6.1.1.4'

loop_
_geom_angle_atom_site_label_1
_geom_angle_atom_site_label_2
_geom_angle_atom_site_label_3
_geom_angle
_geom_angle_site_symmetry_1
_geom_angle_site_symmetry_3
_geom_angle_publ_flag
Br1B Bi1 Br2B 90.17(16) . . ?
Br1B Bi1 Br6A 92.17(15) . . ?
Br1B Bi1 Br4A 177.32(18) . . ?
Br3B Bi1 Br1B 88.64(14) . . ?
Br3B Bi1 Br2B 87.66(14) . . ?
Br3B Bi1 Br5 89.8(5) . . ?
Br3B Bi1 Br6A 178.62(8) . . ?
Br3B Bi1 Br4A 93.94(15) . . ?
Cl4B Bi1 Cl6B 85.9(17) . . ?
Cl4B Bi1 Cl5A 84.4(16) . . ?
Cl4B Bi1 Cl3A 92.1(18) . . ?
Cl4B Bi1 Cl1A 178(2) . . ?
Br5 Bi1 Br1B 89.8(6) . . ?
Br5 Bi1 Br2B 177.5(6) . . ?
Br5 Bi1 Br6A 89.1(5) . . ?
Br5 Bi1 Br4A 89.5(6) . . ?
Cl6B Bi1 Cl1A 95(3) . . ?
Cl2A Bi1 Cl4B 90.6(11) . . ?
Cl2A Bi1 Cl6B 94.6(5) . . ?
Cl2A Bi1 Cl5A 175.0(12) . . ?
Cl2A Bi1 Cl3A 86.8(5) . . ?
Cl2A Bi1 Cl1A 90.4(11) . . ?
Cl5A Bi1 Cl6B 84.9(12) . . ?
Cl5A Bi1 Cl3A 93.6(12) . . ?
Cl5A Bi1 Cl1A 94.6(16) . . ?
Br6A Bi1 Br2B 93.45(14) . . ?
Cl3A Bi1 Cl6B 177.6(9) . . ?
Cl3A Bi1 Cl1A 87(3) . . ?
Br4A Bi1 Br2B 90.68(17) . . ?
Br4A Bi1 Br6A 85.25(16) . . ?
Br7B Bi2 Br7B 180.0 2_746 . ?
Br7B Bi2 Br8B 90.00(6) . . ?
Br7B Bi2 Br8B 90.00(6) . 2_746 ?
Br7B Bi2 Br8B 90.00(6) 2_746 2_746 ?
Br7B Bi2 Br8B 90.00(6) 2_746 . ?
Br7B Bi2 Cl9B 83.6(8) . 2_746 ?
Br7B Bi2 Cl9B 96.4(8) 2_746 2_746 ?
Br7B Bi2 Cl8A 99.3(4) 2_746 2_746 ?
Br7B Bi2 Cl8A 80.7(4) . 2_746 ?
Br7B Bi2 Br9A 91.51(8) . . ?
Br7B Bi2 Br9A 88.49(8) 2_746 . ?
Br7B Bi2 Br9A 88.49(8) . 2_746 ?
Br7B Bi2 Br9A 91.51(8) 2_746 2_746 ?
Br8B Bi2 Br8B 180.0 2_746 . ?
Br8B Bi2 Cl9B 87.2(10) . 2_746 ?
Br8B Bi2 Cl9B 92.8(10) 2_746 2_746 ?
Br8B Bi2 Br9A 89.23(8) 2_746 . ?
Br8B Bi2 Br9A 90.77(9) 2_746 2_746 ?
Br8B Bi2 Br9A 90.77(9) . . ?
Br8B Bi2 Br9A 89.23(8) . 2_746 ?
Cl7A Bi2 Cl9B 98.4(8) . . ?
Cl7A Bi2 Cl9B 81.6(8) 2_746 . ?
Cl7A Bi2 Cl7A 180.0 2_746 . ?
Cl7A Bi2 Cl8A 89.3(4) 2_746 . ?
Cl7A Bi2 Cl8A 90.8(4) . . ?
Cl8A Bi2 Cl9B 85.7(11) 2_746 . ?
Cl8A Bi2 Cl9B 94.3(11) . . ?
Br9A Bi2 Cl9B 5.3(8) 2_746 2_746 ?
Br9A Bi2 Cl9B 174.7(8) . 2_746 ?
Br9A Bi2 Br9A 180.0 2_746 . ?
Br10 Bi3 Br10 180.0 2_765 . ?
Br10 Bi3 Br2 87.04(5) . . ?
Br10 Bi3 Br2 87.04(5) 2_765 2_765 ?
Br10 Bi3 Br2 92.96(5) 2_765 . ?
Br10 Bi3 Br2 92.96(5) . 2_765 ?
Br10 Bi3 Br 91.43(7) 2_765 2_765 ?
Br10 Bi3 Br 88.57(7) 2_765 . ?
Br10 Bi3 Br 91.43(7) . . ?
Br10 Bi3 Br 88.57(7) . 2_765 ?
Br10 Bi3 Cl1 165.9(2) . 2_765 ?
Br10 Bi3 Cl1 14.1(2) 2_765 2_765 ?
Br10 Bi3 Cl2 79.3(7) 2_765 2_765 ?
Br10 Bi3 Cl2 100.7(7) . 2_765 ?
Br2 Bi3 Br2 180.0 2_765 . ?
Br2 Bi3 Cl1 90.02(17) . 2_765 ?
Br2 Bi3 Cl1 89.99(17) 2_765 2_765 ?
Br2 Bi3 Cl2 8.2(7) 2_765 2_765 ?
Br2 Bi3 Cl2 171.8(7) . 2_765 ?
Br Bi3 Br2 88.46(6) . . ?
Br Bi3 Br2 91.54(6) 2_765 . ?
Br Bi3 Br2 88.46(6) 2_765 2_765 ?
Br Bi3 Br2 91.54(6) . 2_765 ?
Br Bi3 Br 180.0 2_765 . ?
Br Bi3 Cl1 77.7(2) 2_765 2_765 ?
Br Bi3 Cl1 102.3(2) . 2_765 ?
Br Bi3 Cl2 94.0(8) . 2_765 ?
Br Bi3 Cl2 86.0(8) 2_765 2_765 ?
Cl Bi3 Cl1 92.9(3) 2_765 . ?
Cl Bi3 Cl1 87.1(3) . . ?
Cl Bi3 Cl2 95.1(9) . 2_765 ?
Cl Bi3 Cl2 84.9(9) . . ?
Cl Bi3 Cl2 95.1(9) 2_765 . ?
Cl Bi3 Cl2 84.9(9) 2_765 2_765 ?
Cl1 Bi3 Cl1 180.0 2_765 . ?
Cl2 Bi3 Cl1 98.2(7) 2_765 . ?
Cl2 Bi3 Cl1 81.8(7) . . ?
Cl2 Bi3 Cl2 180.0 . 2_765 ?
C1 N1 C5 121.8(9) . . ?
C1 N1 C6 119.4(8) . . ?
C5 N1 C6 118.8(8) . . ?
N1 C1 H1 120.1 . . ?
N1 C1 C2 119.8(9) . . ?
C2 C1 H1 120.1 . . ?
C1 C2 H2 120.6 . . ?
C1 C2 C3 118.7(10) . . ?
C3 C2 H2 120.6 . . ?
C2 C3 H3 119.7 . . ?
C4 C3 C2 120.7(10) . . ?
C4 C3 H3 119.7 . . ?
C3 C4 H4 120.7 . . ?
C5 C4 C3 118.5(10) . . ?
C5 C4 H4 120.7 . . ?
N1 C5 C4 120.5(9) . . ?
N1 C5 H5 119.8 . . ?
C4 C5 H5 119.8 . . ?
N1 C6 H6A 109.4 . . ?
N1 C6 H6B 109.4 . . ?
H6A C6 H6B 108.0 . . ?
C7 C6 N1 111.0(8) . . ?
C7 C6 H6A 109.4 . . ?
C7 C6 H6B 109.4 . . ?
C8 C7 C6 118.9(9) . . ?
C9 C7 C6 121.9(9) 2_845 . ?
C9 C7 C8 119.1(9) 2_845 . ?
C7 C8 H8 119.9 . . ?
C7 C8 C9 120.2(9) . . ?
C9 C8 H8 119.9 . . ?
C7 C9 C8 120.7(9) 2_845 . ?
C7 C9 H9 119.7 2_845 . ?
C8 C9 H9 119.7 . . ?
C10 N2 C15 118.7(10) . . ?
C14 N2 C10 120.5(11) . . ?
C14 N2 C15 120.8(10) . . ?
C23 N3 C22 120.3(9) . . ?
C23 N3 C27 119.9(11) . . ?
C27 N3 C22 119.8(10) . . ?
N2 C10 H10 120.2 . . ?
N2 C10 C11 119.5(11) . . ?
C11 C10 H10 120.2 . . ?
C10 C11 H11 120.4 . . ?
C10 C11 C12 119.3(12) . . ?
C12 C11 H11 120.4 . . ?
C11 C12 H12 120.6 . . ?
C13 C12 C11 118.8(13) . . ?
C13 C12 H12 120.6 . . ?
C12 C13 H13 119.6 . . ?
C14 C13 C12 120.8(13) . . ?
C14 C13 H13 119.6 . . ?
N2 C14 H14 119.4 . . ?
C13 C14 N2 121.1(12) . . ?
C13 C14 H14 119.4 . . ?
N2 C15 H15A 109.0 . . ?
N2 C15 H15B 109.0 . . ?
N2 C15 C16 112.9(8) . . ?
H15A C15 H15B 107.8 . . ?
C16 C15 H15A 109.0 . . ?
C16 C15 H15B 109.0 . . ?
C17 C16 C15 120.9(10) . . ?
C17 C16 C21 119.2(11) . . ?
C21 C16 C15 119.9(11) . . ?
C16 C17 H17 119.5 . . ?
C18 C17 C16 121.1(11) . . ?
C18 C17 H17 119.5 . . ?
C17 C18 H18 119.1 . . ?
C17 C18 C19 121.7(11) . . ?
C19 C18 H18 119.1 . . ?
C18 C19 C22 121.8(10) . . ?
C20 C19 C18 117.5(10) . . ?
C20 C19 C22 120.7(9) . . ?
C19 C20 H20 119.8 . . ?
C19 C20 C21 120.5(10) . . ?
C21 C20 H20 119.8 . . ?
C16 C21 C20 120.0(11) . . ?
C16 C21 H21 120.0 . . ?
C20 C21 H21 120.0 . . ?
N3 C22 H22A 109.1 . . ?
N3 C22 H22B 109.1 . . ?
C19 C22 N3 112.5(8) . . ?
C19 C22 H22A 109.1 . . ?
C19 C22 H22B 109.1 . . ?
H22A C22 H22B 107.8 . . ?
N3 C23 H23 119.3 . . ?
N3 C23 C24 121.4(10) . . ?
C24 C23 H23 119.3 . . ?
C23 C24 H24 119.7 . . ?
C23 C24 C25 120.7(12) . . ?
C25 C24 H24 119.7 . . ?
C24 C25 H25 121.7 . . ?
C26 C25 C24 116.7(12) . . ?
C26 C25 H25 121.7 . . ?
C25 C26 H26 118.7 . . ?
C25 C26 C27 122.6(12) . . ?
C27 C26 H26 118.7 . . ?
N3 C27 C26 118.7(12) . . ?
N3 C27 H27 120.6 . . ?
C26 C27 H27 120.6 . . ?
C28 N4 C33 120.9(10) . . ?
C32 N4 C28 123.1(12) . . ?
C32 N4 C33 115.9(11) . . ?
N4 C28 H28 121.5 . . ?
N4 C28 C29 117.0(13) . . ?
C29 C28 H28 121.5 . . ?
C28 C29 H29 122.0 . . ?
C30 C29 C28 116.0(14) . . ?
C30 C29 H29 122.0 . . ?
C29 C30 H30 118.2 . . ?
C31 C30 C29 123.5(15) . . ?
C31 C30 H30 118.2 . . ?
C30 C31 H31 120.7 . . ?
C32 C31 C30 118.6(17) . . ?
C32 C31 H31 120.7 . . ?
N4 C32 C31 121.5(17) . . ?
N4 C32 H32 119.2 . . ?
C31 C32 H32 119.2 . . ?
N4 C33 H33A 108.8 . . ?
N4 C33 H33B 108.8 . . ?
H33A C33 H33B 107.7 . . ?
C34 C33 N4 113.7(9) . . ?
C34 C33 H33A 108.8 . . ?
C34 C33 H33B 108.8 . . ?
C35 C34 C33 121.4(11) . . ?
C36 C34 C33 120.2(11) 2_666 . ?
C36 C34 C35 118.3(11) 2_666 . ?
C34 C35 H35 119.2 . . ?
C36 C35 C34 121.6(11) . . ?
C36 C35 H35 119.2 . . ?
C34 C36 H36 119.9 2_666 . ?
C35 C36 C34 120.1(11) . 2_666 ?
C35 C36 H36 119.9 . . ?
C37 N5 C41 119.7(9) . . ?
C37 N5 C42 119.6(8) . . ?
C41 N5 C42 120.7(8) . . ?
C50 N6 C49 120.1(8) . . ?
C50 N6 C54 121.1(9) . . ?
C54 N6 C49 118.7(8) . . ?
N5 C37 H37 119.9 . . ?
N5 C37 C38 120.3(10) . . ?
C38 C37 H37 119.9 . . ?
C37 C38 H38 119.4 . . ?
C39 C38 C37 121.3(10) . . ?
C39 C38 H38 119.4 . . ?
C38 C39 H39 120.7 . . ?
C38 C39 C40 118.6(10) . . ?
C40 C39 H39 120.7 . . ?
C39 C40 H40 120.2 . . ?
C41 C40 C39 119.6(10) . . ?
C41 C40 H40 120.2 . . ?
N5 C41 C40 120.6(9) . . ?
N5 C41 H41 119.7 . . ?
C40 C41 H41 119.7 . . ?
N5 C42 H42A 109.8 . . ?
N5 C42 H42B 109.8 . . ?
N5 C42 C43 109.5(7) . . ?
H42A C42 H42B 108.2 . . ?
C43 C42 H42A 109.8 . . ?
C43 C42 H42B 109.8 . . ?
C44 C43 C42 120.7(9) . . ?
C44 C43 C48 120.1(9) . . ?
C48 C43 C42 119.1(9) . . ?
C43 C44 H44 120.2 . . ?
C43 C44 C45 119.6(9) . . ?
C45 C44 H44 120.2 . . ?
C44 C45 H45 119.8 . . ?
C46 C45 C44 120.5(9) . . ?
C46 C45 H45 119.8 . . ?
C45 C46 C47 120.1(9) . . ?
C45 C46 C49 120.7(9) . . ?
C47 C46 C49 119.2(9) . . ?
C46 C47 H47 119.9 . . ?
C46 C47 C48 120.3(9) . . ?
C48 C47 H47 119.9 . . ?
C43 C48 C47 119.3(9) . . ?
C43 C48 H48 120.3 . . ?
C47 C48 H48 120.3 . . ?
N6 C49 C46 112.2(8) . . ?
N6 C49 H49A 109.2 . . ?
N6 C49 H49B 109.2 . . ?
C46 C49 H49A 109.2 . . ?
C46 C49 H49B 109.2 . . ?
H49A C49 H49B 107.9 . . ?
N6 C50 H50 119.9 . . ?
N6 C50 C51 120.2(9) . . ?
C51 C50 H50 119.9 . . ?
C50 C51 H51 120.0 . . ?
C52 C51 C50 119.9(9) . . ?
C52 C51 H51 120.0 . . ?
C51 C52 H52 120.5 . . ?
C51 C52 C53 119.0(10) . . ?
C53 C52 H52 120.5 . . ?
C52 C53 H53 120.3 . . ?
C54 C53 C52 119.3(10) . . ?
C54 C53 H53 120.3 . . ?
N6 C54 C53 120.4(10) . . ?
N6 C54 H54 119.8 . . ?
C53 C54 H54 119.8 . . ?

loop_
_geom_bond_atom_site_label_1
_geom_bond_atom_site_label_2
_geom_bond_distance
_geom_bond_site_symmetry_2
_geom_bond_publ_flag
Bi1 Br1B 2.849(6) . ?
Bi1 Br2B 2.882(7) . ?
Bi1 Br3B 2.830(3) . ?
Bi1 Cl4B 2.70(2) . ?
Bi1 Br5 2.830(10) . ?
Bi1 Cl6B 2.740(17) . ?
Bi1 Cl2A 2.663(14) . ?
Bi1 Cl5A 2.721(19) . ?
Bi1 Br6A 2.872(3) . ?
Bi1 Cl3A 2.74(4) . ?
Bi1 Br4A 2.858(2) . ?
Bi1 Cl1A 2.76(15) . ?
Bi2 Br7B 2.829(3) . ?
Bi2 Br7B 2.829(3) 2_746 ?
Bi2 Br8B 2.8496(18) . ?
Bi2 Br8B 2.8495(18) 2_746 ?
Bi2 Cl9B 2.92(5) 2_746 ?
Bi2 Cl9B 2.92(5) . ?
Bi2 Cl7A 2.794(13) . ?
Bi2 Cl7A 2.794(13) 2_746 ?
Bi2 Cl8A 2.84(2) . ?
Bi2 Cl8A 2.84(2) 2_746 ?
Bi2 Br9A 2.860(4) 2_746 ?
Bi2 Br9A 2.860(4) . ?
Bi3 Br10 2.7720(15) . ?
Bi3 Br10 2.7720(15) 2_765 ?
Bi3 Br2 2.8662(18) 2_765 ?
Bi3 Br2 2.8662(18) . ?
Bi3 Br 2.835(2) 2_765 ?
Bi3 Br 2.835(2) . ?
Bi3 Cl 2.708(12) 2_765 ?
Bi3 Cl 2.708(12) . ?
Bi3 Cl1 3.059(10) . ?
Bi3 Cl1 3.059(10) 2_765 ?
Bi3 Cl2 2.88(4) 2_765 ?
Bi3 Cl2 2.88(4) . ?
N1 C1 1.340(12) . ?
N1 C5 1.346(12) . ?
N1 C6 1.509(12) . ?
C1 H1 0.9500 . ?
C1 C2 1.359(14) . ?
C2 H2 0.9500 . ?
C2 C3 1.391(14) . ?
C3 H3 0.9500 . ?
C3 C4 1.366(14) . ?
C4 H4 0.9500 . ?
C4 C5 1.359(14) . ?
C5 H5 0.9500 . ?
C6 H6A 0.9900 . ?
C6 H6B 0.9900 . ?
C6 C7 1.487(13) . ?
C7 C8 1.395(12) . ?
C7 C9 1.381(13) 2_845 ?
C8 H8 0.9500 . ?
C8 C9 1.402(14) . ?
C9 H9 0.9500 . ?
N2 C10 1.346(14) . ?
N2 C14 1.340(14) . ?
N2 C15 1.493(14) . ?
N3 C22 1.497(14) . ?
N3 C23 1.338(13) . ?
N3 C27 1.352(13) . ?
C10 H10 0.9500 . ?
C10 C11 1.374(17) . ?
C11 H11 0.9500 . ?
C11 C12 1.388(18) . ?
C12 H12 0.9500 . ?
C12 C13 1.354(18) . ?
C13 H13 0.9500 . ?
C13 C14 1.331(18) . ?
C14 H14 0.9500 . ?
C15 H15A 0.9900 . ?
C15 H15B 0.9900 . ?
C15 C16 1.528(15) . ?
C16 C17 1.377(15) . ?
C16 C21 1.390(15) . ?
C17 H17 0.9500 . ?
C17 C18 1.367(15) . ?
C18 H18 0.9500 . ?
C18 C19 1.406(14) . ?
C19 C20 1.394(15) . ?
C19 C22 1.494(14) . ?
C20 H20 0.9500 . ?
C20 C21 1.414(16) . ?
C21 H21 0.9500 . ?
C22 H22A 0.9900 . ?
C22 H22B 0.9900 . ?
C23 H23 0.9500 . ?
C23 C24 1.362(16) . ?
C24 H24 0.9500 . ?
C24 C25 1.375(15) . ?
C25 H25 0.9500 . ?
C25 C26 1.360(17) . ?
C26 H26 0.9500 . ?
C26 C27 1.377(17) . ?
C27 H27 0.9500 . ?
N4 C28 1.355(16) . ?
N4 C32 1.309(15) . ?
N4 C33 1.493(14) . ?
C28 H28 0.9500 . ?
C28 C29 1.430(18) . ?
C29 H29 0.9500 . ?
C29 C30 1.367(19) . ?
C30 H30 0.9500 . ?
C30 C31 1.34(2) . ?
C31 H31 0.9500 . ?
C31 C32 1.321(18) . ?
C32 H32 0.9500 . ?
C33 H33A 0.9900 . ?
C33 H33B 0.9900 . ?
C33 C34 1.475(16) . ?
C34 C35 1.382(16) . ?
C34 C36 1.378(15) 2_666 ?
C35 H35 0.9500 . ?
C35 C36 1.376(17) . ?
C36 H36 0.9500 . ?
N5 C37 1.345(12) . ?
N5 C41 1.355(12) . ?
N5 C42 1.470(11) . ?
N6 C49 1.473(12) . ?
N6 C50 1.329(11) . ?
N6 C54 1.357(12) . ?
C37 H37 0.9500 . ?
C37 C38 1.364(14) . ?
C38 H38 0.9500 . ?
C38 C39 1.354(15) . ?
C39 H39 0.9500 . ?
C39 C40 1.377(14) . ?
C40 H40 0.9500 . ?
C40 C41 1.375(14) . ?
C41 H41 0.9500 . ?
C42 H42A 0.9900 . ?
C42 H42B 0.9900 . ?
C42 C43 1.516(12) . ?
C43 C44 1.383(13) . ?
C43 C48 1.388(13) . ?
C44 H44 0.9500 . ?
C44 C45 1.391(14) . ?
C45 H45 0.9500 . ?
C45 C46 1.371(13) . ?
C46 C47 1.375(13) . ?
C46 C49 1.518(13) . ?
C47 H47 0.9500 . ?
C47 C48 1.396(13) . ?
C48 H48 0.9500 . ?
C49 H49A 0.9900 . ?
C49 H49B 0.9900 . ?
C50 H50 0.9500 . ?
C50 C51 1.377(14) . ?
C51 H51 0.9500 . ?
C51 C52 1.372(15) . ?
C52 H52 0.9500 . ?
C52 C53 1.391(14) . ?
C53 H53 0.9500 . ?
C53 C54 1.362(15) . ?
C54 H54 0.9500 . ?

loop_
_geom_torsion_atom_site_label_1
_geom_torsion_atom_site_label_2
_geom_torsion_atom_site_label_3
_geom_torsion_atom_site_label_4
_geom_torsion
_geom_torsion_site_symmetry_1
_geom_torsion_site_symmetry_2
_geom_torsion_site_symmetry_3
_geom_torsion_site_symmetry_4
_geom_torsion_publ_flag
N1 C1 C2 C3 0.6(15) . . . . ?
N1 C6 C7 C8 120.2(9) . . . . ?
N1 C6 C7 C9 -62.6(11) . . . 2_845 ?
C1 N1 C5 C4 0.6(15) . . . . ?
C1 N1 C6 C7 -84.3(11) . . . . ?
C1 C2 C3 C4 -1.0(16) . . . . ?
C2 C3 C4 C5 1.2(16) . . . . ?
C3 C4 C5 N1 -1.0(16) . . . . ?
C5 N1 C1 C2 -0.4(15) . . . . ?
C5 N1 C6 C7 96.3(10) . . . . ?
C6 N1 C1 C2 -179.8(9) . . . . ?
C6 N1 C5 C4 -180.0(9) . . . . ?
C6 C7 C8 C9 176.5(9) . . . . ?
C7 C8 C9 C7 0.7(16) . . . 2_845 ?
C9 C7 C8 C9 -0.7(16) 2_845 . . . ?
N2 C10 C11 C12 1.1(18) . . . . ?
N2 C15 C16 C17 90.7(13) . . . . ?
N2 C15 C16 C21 -91.1(13) . . . . ?
N3 C23 C24 C25 0.0(16) . . . . ?
C10 N2 C14 C13 -0.4(16) . . . . ?
C10 N2 C15 C16 -102.6(11) . . . . ?
C10 C11 C12 C13 -1.8(18) . . . . ?
C11 C12 C13 C14 1.5(18) . . . . ?
C12 C13 C14 N2 -0.3(18) . . . . ?
C14 N2 C10 C11 0.0(16) . . . . ?
C14 N2 C15 C16 79.2(12) . . . . ?
C15 N2 C10 C11 -178.1(10) . . . . ?
C15 N2 C14 C13 177.7(10) . . . . ?
C15 C16 C17 C18 178.9(10) . . . . ?
C15 C16 C21 C20 -178.5(12) . . . . ?
C16 C17 C18 C19 -1.1(18) . . . . ?
C17 C16 C21 C20 0(2) . . . . ?
C17 C18 C19 C20 1.1(17) . . . . ?
C17 C18 C19 C22 -179.6(11) . . . . ?
C18 C19 C20 C21 -0.8(19) . . . . ?
C18 C19 C22 N3 88.2(12) . . . . ?
C19 C20 C21 C16 0(2) . . . . ?
C20 C19 C22 N3 -92.6(13) . . . . ?
C21 C16 C17 C18 0.7(18) . . . . ?
C22 N3 C23 C24 -176.9(9) . . . . ?
C22 N3 C27 C26 177.7(9) . . . . ?
C22 C19 C20 C21 179.9(12) . . . . ?
C23 N3 C22 C19 -99.4(11) . . . . ?
C23 N3 C27 C26 -0.1(14) . . . . ?
C23 C24 C25 C26 -1.6(16) . . . . ?
C24 C25 C26 C27 2.4(16) . . . . ?
C25 C26 C27 N3 -1.6(16) . . . . ?
C27 N3 C22 C19 82.8(11) . . . . ?
C27 N3 C23 C24 0.9(15) . . . . ?
N4 C28 C29 C30 -3.8(19) . . . . ?
N4 C33 C34 C35 -115.9(12) . . . . ?
N4 C33 C34 C36 66.7(15) . . . 2_666 ?
C28 N4 C32 C31 -3(2) . . . . ?
C28 N4 C33 C34 -122.2(12) . . . . ?
C28 C29 C30 C31 5(2) . . . . ?
C29 C30 C31 C32 -5(3) . . . . ?
C30 C31 C32 N4 4(2) . . . . ?
C32 N4 C28 C29 3.2(18) . . . . ?
C32 N4 C33 C34 56.9(15) . . . . ?
C33 N4 C28 C29 -177.8(11) . . . . ?
C33 N4 C32 C31 177.7(13) . . . . ?
C33 C34 C35 C36 -177.9(11) . . . . ?
C34 C35 C36 C34 0(2) . . . 2_666 ?
C36 C34 C35 C36 0(2) 2_666 . . . ?
N5 C37 C38 C39 0.0(18) . . . . ?
N5 C42 C43 C44 -94.8(10) . . . . ?
N5 C42 C43 C48 81.9(11) . . . . ?
N6 C50 C51 C52 -0.8(15) . . . . ?
C37 N5 C41 C40 1.0(15) . . . . ?
C37 N5 C42 C43 -94.4(10) . . . . ?
C37 C38 C39 C40 0.5(18) . . . . ?
C38 C39 C40 C41 -0.2(17) . . . . ?
C39 C40 C41 N5 -0.5(16) . . . . ?
C41 N5 C37 C38 -0.7(15) . . . . ?
C41 N5 C42 C43 82.9(11) . . . . ?
C42 N5 C37 C38 176.6(10) . . . . ?
C42 N5 C41 C40 -176.3(9) . . . . ?
C42 C43 C44 C45 176.0(8) . . . . ?
C42 C43 C48 C47 -174.5(9) . . . . ?
C43 C44 C45 C46 -1.7(15) . . . . ?
C44 C43 C48 C47 2.3(16) . . . . ?
C44 C45 C46 C47 2.5(15) . . . . ?
C44 C45 C46 C49 179.8(9) . . . . ?
C45 C46 C47 C48 -0.9(16) . . . . ?
C45 C46 C49 N6 -84.7(11) . . . . ?
C46 C47 C48 C43 -1.5(16) . . . . ?
C47 C46 C49 N6 92.6(11) . . . . ?
C48 C43 C44 C45 -0.8(15) . . . . ?
C49 N6 C50 C51 -177.1(9) . . . . ?
C49 N6 C54 C53 176.9(10) . . . . ?
C49 C46 C47 C48 -178.3(9) . . . . ?
C50 N6 C49 C46 97.4(10) . . . . ?
C50 N6 C54 C53 -1.9(16) . . . . ?
C50 C51 C52 C53 0.2(16) . . . . ?
C51 C52 C53 C54 -0.5(17) . . . . ?
C52 C53 C54 N6 1.3(18) . . . . ?
C54 N6 C49 C46 -81.3(11) . . . . ?
C54 N6 C50 C51 1.6(14) . . . . ?
